data_4350320
loop_
_publ_author_name
'Atanasov, Mihail'
'Comba, Peter'
'F\"orster, Sebastian'
'Linti, Gerald'
'Malcherek, Thomas'
'Miletich, Ronald'
'Prikhod'ko, Alexander I.'
'Wadepohl, Hubert'

_publ_section_title
;
 Tuning of inter- versus intrachain magnetic interactions in cyano-bridged
 Ni(II)/M(III) (M = Cr, Fe, Co) chain complexes.
;
_journal_issue 19
_journal_name_full 'Inorganic chemistry'
_journal_page_first 7722
_journal_page_last 7735
_journal_paper_doi 10.1021/ic060453q
_journal_volume 45
_journal_year 2006
_chemical_formula_sum 'C36 H60 Fe2 K2 N32 Ni2 O8'
_chemical_formula_weight 1376.34
_space_group_IT_number 61
_space_group_name_Hall '-P 2ac 2ab'
_space_group_name_H-M_alt 'P b c a'
_symmetry_cell_setting orthorhombic
_symmetry_space_group_name_H-M 'P b c a'
_atom_sites_solution_hydrogens geom
_atom_sites_solution_primary direct
_atom_sites_solution_secondary difmap
_audit_creation_method SHELXL-97
_cell_angle_alpha 90.00
_cell_angle_beta 90.00
_cell_angle_gamma 90.00
_cell_formula_units_Z 8
_cell_length_a 24.410(2)
_cell_length_b 11.5284(10)
_cell_length_c 41.176(3)
_cell_measurement_temperature 200(2)
_cell_volume 11587.3(16)
_computing_structure_refinement 'SHELXL-97 (Sheldrick, 1997)'
_computing_structure_solution 'SHELXS-97 (Sheldrick, 1990)'
_diffrn_ambient_temperature 200(2)
_diffrn_measured_fraction_theta_full 0.990
_diffrn_measured_fraction_theta_max 0.990
_diffrn_radiation_monochromator graphite
_diffrn_radiation_source 'fine-focus sealed tube'
_diffrn_radiation_type MoK\a
_diffrn_radiation_wavelength 0.71073
_diffrn_reflns_av_R_equivalents 0.1152
_diffrn_reflns_av_sigmaI/netI 0.1107
_diffrn_reflns_limit_h_max 27
_diffrn_reflns_limit_h_min -25
_diffrn_reflns_limit_k_max 12
_diffrn_reflns_limit_k_min -13
_diffrn_reflns_limit_l_max 47
_diffrn_reflns_limit_l_min -46
_diffrn_reflns_number 38451
_diffrn_reflns_theta_full 24.06
_diffrn_reflns_theta_max 24.06
_diffrn_reflns_theta_min 1.67
_exptl_absorpt_coefficient_mu 1.350
_exptl_absorpt_correction_T_max 0.9373
_exptl_absorpt_correction_T_min 0.6648
_exptl_absorpt_correction_type numerical
_exptl_absorpt_process_details '8 crystal faces'
_exptl_crystal_density_diffrn 1.578
_exptl_crystal_density_method 'not measured'
_exptl_crystal_F_000 5680
_exptl_crystal_size_max 0.30
_exptl_crystal_size_mid 0.14
_exptl_crystal_size_min 0.04
_refine_diff_density_max 0.706
_refine_diff_density_min -0.647
_refine_diff_density_rms 0.097
_refine_ls_extinction_method none
_refine_ls_goodness_of_fit_ref 0.770
_refine_ls_hydrogen_treatment mixed
_refine_ls_matrix_type full
_refine_ls_number_parameters 739
_refine_ls_number_reflns 9068
_refine_ls_number_restraints 0
_refine_ls_restrained_S_all 0.770
_refine_ls_R_factor_all 0.1300
_refine_ls_R_factor_gt 0.0554
_refine_ls_shift/su_max 0.000
_refine_ls_shift/su_mean 0.000
_refine_ls_structure_factor_coef Fsqd
_refine_ls_weighting_details 'calc w=1/[\s^2^(Fo^2^)+(0.0550P)^2^+0.0000P] where P=(Fo^2^+2Fc^2^)/3'
_refine_ls_weighting_scheme calc
_refine_ls_wR_factor_gt 0.1037
_refine_ls_wR_factor_ref 0.1209
_reflns_number_gt 3902
_reflns_number_total 9068
_reflns_threshold_expression >2sigma(I)
_cod_data_source_file ic060453qsi20060316_034012.cif
_cod_data_source_block sas21a
_cod_original_cell_volume 11587.4(16)
_cod_original_sg_symbol_H-M Pbca
_cod_database_code 4350320

loop_
_symmetry_equiv_pos_as_xyz
'x, y, z'
'-x+1/2, -y, z+1/2'
'-x, y+1/2, -z+1/2'
'x+1/2, -y+1/2, -z'
'-x, -y, -z'
'x-1/2, y, -z-1/2'
'x, -y-1/2, z-1/2'
'-x-1/2, y-1/2, z'

loop_
_atom_site_label
_atom_site_type_symbol
_atom_site_fract_x
_atom_site_fract_y
_atom_site_fract_z
_atom_site_U_iso_or_equiv
_atom_site_adp_type
_atom_site_occupancy
_atom_site_symmetry_multiplicity
_atom_site_calc_flag
_atom_site_refinement_flags
Ni1 Ni 0.39957(4) 0.26151(6) -0.19743(2) 0.0191(2) Uani 1 1 d .
Ni2 Ni 0.39962(4) 0.24769(6) 0.05261(2) 0.0192(2) Uani 1 1 d .
Fe1 Fe 0.39503(4) 0.24649(7) -0.07301(2) 0.0199(2) Uani 1 1 d .
Fe3 Fe 0.39461(4) 0.21519(6) 0.17705(2) 0.0188(2) Uani 1 1 d .
K1 K 0.16041(8) 0.22981(13) -0.08934(5) 0.0423(5) Uani 1 1 d .
K2 K 0.15596(8) 0.23167(13) 0.16013(5) 0.0439(5) Uani 1 1 d .
O1 O 0.2378(2) 0.0453(5) -0.10586(16) 0.0697(18) Uani 1 1 d .
O2 O 0.0810(4) 0.3121(6) -0.1253(2) 0.151(5) Uani 1 1 d .
O3 O 0.1415(8) 0.2580(17) -0.1604(4) 0.318(11) Uani 1 1 d .
O4 O 0.2307(2) 0.4148(4) 0.14647(14) 0.0578(16) Uani 1 1 d .
O5 O 0.1431(6) 0.2589(12) 0.0882(10) 0.55(3) Uani 1 1 d .
O6 O 0.0639(4) 0.1586(5) 0.12896(19) 0.113(3) Uani 1 1 d .
O7 O -0.0016(2) -0.0472(5) 0.12627(15) 0.0604(16) Uani 1 1 d .
O8 O 0.0048(3) 0.4944(6) -0.11660(17) 0.102(3) Uani 1 1 d .
N1 N 0.4058(3) 0.2332(4) -0.14736(15) 0.0229(14) Uani 1 1 d .
N2 N 0.3898(3) 0.2660(4) 0.00164(16) 0.0303(15) Uani 1 1 d .
N3 N 0.3992(2) 0.5110(4) -0.08550(14) 0.0359(15) Uani 1 1 d .
N4 N 0.5213(3) 0.2324(5) -0.0700(2) 0.0420(19) Uani 1 1 d .
N5 N 0.3762(3) -0.0183(5) -0.07010(16) 0.0496(18) Uani 1 1 d .
N6 N 0.2704(3) 0.2920(5) -0.07972(17) 0.0488(18) Uani 1 1 d .
N7 N 0.4050(3) 0.2243(4) 0.10302(15) 0.0250(14) Uani 1 1 d .
N8 N 0.3892(3) 0.2139(4) 0.25203(14) 0.0251(14) Uani 1 1 d .
N9 N 0.5199(3) 0.2477(5) 0.1811(2) 0.045(2) Uani 1 1 d .
N10 N 0.3675(3) 0.4784(5) 0.17648(15) 0.0385(15) Uani 1 1 d .
N11 N 0.4149(2) -0.0498(4) 0.17075(13) 0.0368(15) Uani 1 1 d .
N12 N 0.2704(3) 0.1666(5) 0.16784(17) 0.0448(17) Uani 1 1 d .
N13 N 0.3313(2) 0.3672(4) -0.18912(13) 0.0226(13) Uani 1 1 d .
N14 N 0.2723(2) 0.2015(4) -0.18762(12) 0.0207(13) Uani 1 1 d .
N15 N 0.3564(2) 0.1057(4) -0.20204(13) 0.0230(13) Uani 1 1 d .
N16 N 0.4692(2) 0.1592(5) -0.20375(13) 0.0263(13) Uani 1 1 d .
N17 N 0.4436(2) 0.4132(4) -0.19148(13) 0.0258(13) Uani 1 1 d .
N18 N 0.2280(2) 0.3202(4) -0.22402(14) 0.0247(14) Uani 1 1 d .
N19 N 0.1799(3) 0.2381(4) -0.26907(14) 0.0246(14) Uani 1 1 d .
N20 N 0.2309(2) 0.1160(4) -0.23264(13) 0.0272(14) Uani 1 1 d .
N21 N 0.1866(2) 0.4362(4) -0.26142(14) 0.0318(15) Uani 1 1 d .
H21C H 0.1674 0.4473 -0.2792 0.038 Uiso 1 1 calc R
H21D H 0.1984 0.4961 -0.2501 0.038 Uiso 1 1 calc R
N22 N 0.1815(3) 0.0408(4) -0.27405(15) 0.0414(17) Uani 1 1 d .
H22A H 0.1597 0.0465 -0.2910 0.050 Uiso 1 1 calc R
H22B H 0.1927 -0.0278 -0.2674 0.050 Uiso 1 1 calc R
N23 N 0.3289(2) 0.3489(4) 0.06075(13) 0.0238(13) Uani 1 1 d .
N24 N 0.2741(2) 0.1756(4) 0.06283(14) 0.0232(13) Uani 1 1 d .
N25 N 0.3598(2) 0.0893(4) 0.04752(14) 0.0269(14) Uani 1 1 d .
N26 N 0.4708(2) 0.1507(5) 0.04666(14) 0.0352(15) Uani 1 1 d .
N27 N 0.4416(2) 0.4025(5) 0.05838(14) 0.0331(15) Uani 1 1 d .
N28 N 0.2259(2) 0.2895(4) 0.02682(14) 0.0251(14) Uani 1 1 d .
N29 N 0.1811(2) 0.2025(4) -0.01861(14) 0.0258(14) Uani 1 1 d .
N30 N 0.2364(2) 0.0871(4) 0.01718(14) 0.0283(14) Uani 1 1 d .
N31 N 0.1814(3) 0.3993(5) -0.01033(14) 0.0361(16) Uani 1 1 d .
H31C H 0.1614 0.4094 -0.0279 0.043 Uiso 1 1 calc R
H31D H 0.1916 0.4595 0.0013 0.043 Uiso 1 1 calc R
N32 N 0.1896(3) 0.0060(5) -0.02537(15) 0.0451(17) Uani 1 1 d .
H32C H 0.1676 0.0105 -0.0422 0.054 Uiso 1 1 calc R
H32D H 0.2031 -0.0616 -0.0194 0.054 Uiso 1 1 calc R
C1 C 0.4023(3) 0.2336(4) -0.11950(18) 0.0210(16) Uani 1 1 d .
C2 C 0.3913(3) 0.2592(5) -0.02600(18) 0.0206(15) Uani 1 1 d .
C3 C 0.3993(3) 0.4137(5) -0.07946(15) 0.0223(15) Uani 1 1 d .
C4 C 0.4739(4) 0.2367(5) -0.0702(2) 0.0287(19) Uani 1 1 d .
C5 C 0.3845(3) 0.0806(5) -0.07052(16) 0.0299(17) Uani 1 1 d .
C6 C 0.3168(3) 0.2695(6) -0.07698(17) 0.0374(19) Uani 1 1 d .
C7 C 0.4024(3) 0.2203(5) 0.13082(17) 0.0193(16) Uani 1 1 d .
C8 C 0.3888(3) 0.2133(5) 0.22412(18) 0.0219(16) Uani 1 1 d .
C9 C 0.4719(3) 0.2386(5) 0.18030(19) 0.0240(18) Uani 1 1 d .
C10 C 0.3793(3) 0.3805(5) 0.17737(16) 0.0254(16) Uani 1 1 d .
C11 C 0.4078(3) 0.0478(5) 0.17388(15) 0.0221(15) Uani 1 1 d .
C12 C 0.3166(3) 0.1857(5) 0.17210(15) 0.0252(16) Uani 1 1 d .
C13 C 0.2878(3) 0.3057(5) -0.17053(15) 0.0225(16) Uani 1 1 d .
H13A H 0.3014 0.2857 -0.1486 0.027 Uiso 1 1 calc R
H13B H 0.2555 0.3569 -0.1680 0.027 Uiso 1 1 calc R
C14 C 0.3054(3) 0.0970(5) -0.18246(16) 0.0259(16) Uani 1 1 d .
H14A H 0.2844 0.0274 -0.1891 0.031 Uiso 1 1 calc R
H14B H 0.3148 0.0894 -0.1592 0.031 Uiso 1 1 calc R
C15 C 0.3971(3) 0.0130(5) -0.19575(18) 0.0336(19) Uani 1 1 d .
H15A H 0.3827 -0.0629 -0.2031 0.040 Uiso 1 1 calc R
H15B H 0.4050 0.0079 -0.1722 0.040 Uiso 1 1 calc R
C16 C 0.4488(3) 0.0432(6) -0.21434(18) 0.0365(19) Uani 1 1 d .
H16A H 0.4772 -0.0163 -0.2103 0.044 Uiso 1 1 calc R
H16B H 0.4409 0.0446 -0.2379 0.044 Uiso 1 1 calc R
C17 C 0.5110(3) 0.2108(6) -0.2254(2) 0.039(2) Uani 1 1 d .
H17A H 0.4952 0.2195 -0.2475 0.046 Uiso 1 1 calc R
H17B H 0.5426 0.1572 -0.2270 0.046 Uiso 1 1 calc R
C18 C 0.5310(3) 0.3279(7) -0.21376(19) 0.043(2) Uani 1 1 d .
H18A H 0.5633 0.3501 -0.2269 0.052 Uiso 1 1 calc R
H18B H 0.5435 0.3194 -0.1910 0.052 Uiso 1 1 calc R
C19 C 0.4893(3) 0.4278(6) -0.21514(19) 0.041(2) Uani 1 1 d .
H19A H 0.5084 0.5017 -0.2106 0.050 Uiso 1 1 calc R
H19B H 0.4739 0.4325 -0.2373 0.050 Uiso 1 1 calc R
C20 C 0.4037(3) 0.5096(5) -0.19254(18) 0.0326(19) Uani 1 1 d .
H20A H 0.3937 0.5268 -0.2153 0.039 Uiso 1 1 calc R
H20B H 0.4199 0.5802 -0.1829 0.039 Uiso 1 1 calc R
C21 C 0.3532(3) 0.4738(5) -0.17357(17) 0.0277(16) Uani 1 1 d .
H21A H 0.3629 0.4582 -0.1506 0.033 Uiso 1 1 calc R
H21B H 0.3254 0.5363 -0.1741 0.033 Uiso 1 1 calc R
C22 C 0.2429(3) 0.2138(5) -0.21559(17) 0.0214(16) Uani 1 1 d .
C23 C 0.1983(3) 0.3270(5) -0.25139(16) 0.0232(16) Uani 1 1 d .
C24 C 0.1976(3) 0.1362(5) -0.25836(17) 0.0278(17) Uani 1 1 d .
C25 C 0.2874(3) 0.2827(5) 0.07881(18) 0.0267(17) Uani 1 1 d .
H25A H 0.3013 0.2659 0.1009 0.032 Uiso 1 1 calc R
H25B H 0.2538 0.3302 0.0810 0.032 Uiso 1 1 calc R
C26 C 0.3096(3) 0.0768(5) 0.06731(17) 0.0289(17) Uani 1 1 d .
H26A H 0.2901 0.0051 0.0609 0.035 Uiso 1 1 calc R
H26B H 0.3197 0.0700 0.0905 0.035 Uiso 1 1 calc R
C27 C 0.4020(3) -0.0014(5) 0.05342(18) 0.0328(19) Uani 1 1 d .
H27A H 0.3891 -0.0775 0.0453 0.039 Uiso 1 1 calc R
H27B H 0.4097 -0.0083 0.0770 0.039 Uiso 1 1 calc R
C28 C 0.4535(3) 0.0356(6) 0.0353(2) 0.041(2) Uani 1 1 d .
H28A H 0.4831 -0.0213 0.0392 0.049 Uiso 1 1 calc R
H28B H 0.4460 0.0382 0.0117 0.049 Uiso 1 1 calc R
C29 C 0.5131(3) 0.2062(7) 0.0254(2) 0.045(2) Uani 1 1 d .
H29A H 0.4983 0.2140 0.0031 0.054 Uiso 1 1 calc R
H29B H 0.5459 0.1559 0.0244 0.054 Uiso 1 1 calc R
C30 C 0.5292(3) 0.3240(7) 0.0379(2) 0.050(2) Uani 1 1 d .
H30A H 0.5623 0.3493 0.0259 0.060 Uiso 1 1 calc R
H30B H 0.5396 0.3157 0.0610 0.060 Uiso 1 1 calc R
C31 C 0.4868(3) 0.4197(7) 0.03540(19) 0.047(2) Uani 1 1 d .
H31A H 0.5045 0.4953 0.0398 0.056 Uiso 1 1 calc R
H31B H 0.4720 0.4219 0.0130 0.056 Uiso 1 1 calc R
C32 C 0.3987(3) 0.4936(5) 0.05699(17) 0.0330(19) Uani 1 1 d .
H32A H 0.3881 0.5076 0.0341 0.040 Uiso 1 1 calc R
H32B H 0.4133 0.5669 0.0660 0.040 Uiso 1 1 calc R
C33 C 0.3489(3) 0.4555(5) 0.07633(18) 0.0325(17) Uani 1 1 d .
H33A H 0.3591 0.4402 0.0992 0.039 Uiso 1 1 calc R
H33B H 0.3203 0.5163 0.0759 0.039 Uiso 1 1 calc R
C34 C 0.2439(3) 0.1837(5) 0.03380(17) 0.0231(17) Uani 1 1 d .
C35 C 0.1963(3) 0.2921(6) -0.0013(2) 0.0310(18) Uani 1 1 d .
C36 C 0.2024(3) 0.1009(6) -0.00888(18) 0.0307(18) Uani 1 1 d .

loop_
_atom_site_aniso_label
_atom_site_aniso_U_11
_atom_site_aniso_U_22
_atom_site_aniso_U_33
_atom_site_aniso_U_23
_atom_site_aniso_U_13
_atom_site_aniso_U_12
Ni1 0.0247(6) 0.0235(4) 0.0092(6) 0.0001(3) 0.0004(5) -0.0001(4)
Ni2 0.0219(6) 0.0279(5) 0.0078(5) -0.0002(3) 0.0006(5) 0.0004(4)
Fe1 0.0222(5) 0.0285(4) 0.0089(5) 0.0002(3) 0.0004(5) -0.0020(4)
Fe3 0.0252(6) 0.0221(4) 0.0090(5) 0.0014(4) -0.0004(5) -0.0021(4)
K1 0.0411(12) 0.0476(10) 0.0381(12) 0.0061(8) -0.0034(10) -0.0113(8)
K2 0.0413(13) 0.0432(10) 0.0472(13) 0.0028(8) -0.0004(11) 0.0051(8)
O1 0.065(4) 0.070(4) 0.074(5) -0.006(3) 0.002(4) -0.016(3)
O2 0.214(11) 0.076(5) 0.162(9) 0.015(5) -0.139(9) -0.013(6)
O3 0.246(19) 0.55(3) 0.154(14) 0.025(15) 0.121(15) 0.015(17)
O4 0.070(4) 0.055(3) 0.048(4) -0.004(3) 0.011(3) 0.018(3)
O5 0.084(10) 0.210(14) 1.34(9) 0.05(2) -0.20(2) -0.002(9)
O6 0.172(8) 0.073(4) 0.094(6) -0.023(4) -0.096(6) 0.022(5)
O7 0.047(4) 0.091(4) 0.043(3) 0.013(3) 0.001(3) 0.017(3)
O8 0.088(6) 0.139(6) 0.080(6) -0.045(5) 0.001(5) -0.027(5)
N1 0.027(4) 0.032(3) 0.009(4) 0.003(2) -0.003(3) 0.003(3)
N2 0.030(4) 0.038(3) 0.022(4) -0.001(2) 0.009(3) -0.001(3)
N3 0.034(4) 0.028(3) 0.047(4) -0.001(3) -0.001(3) 0.002(3)
N4 0.031(5) 0.046(4) 0.049(6) 0.009(3) 0.004(4) 0.011(3)
N5 0.078(5) 0.028(3) 0.042(4) 0.002(3) 0.018(4) -0.018(3)
N6 0.028(4) 0.067(4) 0.052(5) -0.011(3) 0.000(3) -0.004(3)
N7 0.025(4) 0.035(3) 0.014(4) -0.002(2) 0.000(3) -0.006(3)
N8 0.039(4) 0.028(3) 0.008(3) 0.000(2) -0.002(3) -0.007(3)
N9 0.043(5) 0.043(4) 0.048(5) -0.001(3) -0.004(5) -0.019(3)
N10 0.054(4) 0.027(3) 0.035(4) 0.002(3) 0.012(4) 0.005(3)
N11 0.054(4) 0.024(3) 0.032(4) 0.002(2) 0.004(3) 0.002(3)
N12 0.027(4) 0.044(4) 0.063(5) 0.010(3) 0.000(4) -0.001(3)
N13 0.025(3) 0.022(3) 0.021(3) -0.005(2) 0.000(3) -0.007(2)
N14 0.025(3) 0.022(3) 0.016(3) -0.001(2) -0.004(3) -0.003(2)
N15 0.023(3) 0.023(3) 0.024(3) 0.001(2) 0.000(3) 0.010(2)
N16 0.023(3) 0.040(3) 0.016(3) -0.002(2) 0.000(3) 0.008(3)
N17 0.026(3) 0.028(3) 0.023(3) 0.002(2) 0.001(3) -0.005(2)
N18 0.027(4) 0.021(3) 0.027(4) -0.004(2) -0.007(3) 0.001(2)
N19 0.034(4) 0.022(3) 0.018(3) -0.004(2) -0.004(3) -0.002(2)
N20 0.038(4) 0.023(3) 0.020(3) -0.004(2) -0.010(3) 0.000(2)
N21 0.045(4) 0.027(3) 0.023(3) -0.006(3) -0.009(3) 0.011(3)
N22 0.064(5) 0.023(3) 0.037(4) -0.007(3) -0.018(3) -0.009(3)
N23 0.028(3) 0.026(3) 0.017(3) -0.007(2) -0.003(3) -0.001(2)
N24 0.019(3) 0.023(3) 0.028(4) 0.004(2) 0.001(3) 0.000(2)
N25 0.027(4) 0.023(3) 0.031(4) 0.005(2) 0.003(3) 0.006(2)
N26 0.026(4) 0.055(4) 0.025(4) -0.007(3) 0.002(3) 0.008(3)
N27 0.028(4) 0.043(3) 0.028(4) -0.002(3) 0.002(3) -0.011(3)
N28 0.028(4) 0.028(3) 0.019(3) 0.000(2) -0.007(3) 0.000(2)
N29 0.024(4) 0.030(3) 0.024(4) -0.006(3) -0.003(3) -0.001(3)
N30 0.029(3) 0.024(3) 0.032(4) 0.002(3) -0.001(3) -0.005(2)
N31 0.045(4) 0.038(3) 0.025(4) -0.005(3) -0.013(3) 0.005(3)
N32 0.063(5) 0.035(3) 0.037(4) -0.006(3) -0.020(4) -0.001(3)
C1 0.028(4) 0.013(3) 0.022(5) 0.003(2) -0.001(4) -0.001(3)
C2 0.014(4) 0.033(4) 0.015(4) -0.002(3) 0.004(3) 0.001(3)
C3 0.018(4) 0.031(4) 0.019(3) -0.002(3) 0.002(3) 0.000(3)
C4 0.036(6) 0.026(4) 0.023(5) 0.006(3) 0.006(5) 0.007(3)
C5 0.042(5) 0.030(4) 0.017(4) 0.001(3) 0.008(4) -0.009(3)
C6 0.032(5) 0.061(5) 0.019(4) -0.001(3) 0.000(4) -0.007(4)
C7 0.017(4) 0.020(3) 0.020(5) 0.000(3) -0.005(4) 0.000(3)
C8 0.027(4) 0.017(3) 0.022(5) -0.002(3) -0.003(4) -0.008(3)
C9 0.035(5) 0.025(3) 0.012(4) 0.002(3) -0.010(4) -0.006(3)
C10 0.030(4) 0.035(4) 0.011(3) -0.001(3) 0.007(3) -0.009(3)
C11 0.024(4) 0.027(3) 0.016(3) 0.000(3) 0.001(3) 0.000(3)
C12 0.032(5) 0.027(4) 0.017(4) 0.008(3) 0.005(3) 0.003(3)
C13 0.027(4) 0.030(3) 0.011(4) -0.005(3) 0.002(3) -0.002(3)
C14 0.032(4) 0.026(3) 0.019(4) 0.007(3) 0.004(3) -0.005(3)
C15 0.042(5) 0.025(3) 0.034(5) -0.002(3) -0.008(5) 0.007(4)
C16 0.036(5) 0.051(5) 0.023(4) -0.003(3) 0.004(4) 0.021(4)
C17 0.036(5) 0.052(5) 0.028(5) 0.002(4) 0.002(4) 0.008(4)
C18 0.031(5) 0.073(6) 0.025(5) 0.010(4) 0.001(4) -0.002(4)
C19 0.038(5) 0.052(5) 0.034(5) 0.005(4) -0.003(4) -0.011(4)
C20 0.040(5) 0.020(3) 0.037(4) 0.000(3) -0.006(4) -0.012(3)
C21 0.033(4) 0.020(3) 0.030(4) -0.003(3) -0.011(4) -0.004(3)
C22 0.022(4) 0.025(3) 0.017(4) -0.001(3) -0.001(3) -0.002(3)
C23 0.027(4) 0.027(4) 0.015(4) -0.004(3) 0.005(3) 0.004(3)
C24 0.036(4) 0.027(4) 0.020(4) -0.003(3) 0.000(4) -0.009(3)
C25 0.019(4) 0.030(4) 0.030(5) -0.005(3) -0.001(3) -0.003(3)
C26 0.036(4) 0.029(4) 0.022(4) -0.001(3) -0.002(4) -0.001(3)
C27 0.037(5) 0.029(3) 0.032(4) 0.001(3) -0.006(4) 0.018(3)
C28 0.040(5) 0.047(5) 0.036(5) -0.002(4) -0.004(4) 0.019(4)
C29 0.019(5) 0.093(6) 0.023(5) -0.013(4) 0.009(4) -0.002(4)
C30 0.023(5) 0.069(6) 0.059(6) -0.015(5) 0.020(4) -0.013(4)
C31 0.042(6) 0.072(5) 0.026(5) -0.005(4) 0.002(4) -0.036(4)
C32 0.045(5) 0.027(3) 0.027(4) -0.002(3) -0.008(4) -0.010(4)
C33 0.036(5) 0.029(4) 0.032(4) -0.002(3) -0.004(4) 0.002(3)
C34 0.025(4) 0.020(3) 0.024(4) 0.006(3) 0.012(4) 0.004(3)
C35 0.020(4) 0.032(4) 0.041(5) 0.005(3) 0.000(4) 0.006(3)
C36 0.031(5) 0.036(4) 0.025(4) 0.005(3) -0.003(4) -0.004(3)

loop_
_atom_type_symbol
_atom_type_description
_atom_type_scat_dispersion_real
_atom_type_scat_dispersion_imag
_atom_type_scat_source
C C 0.0033 0.0016 'International Tables Vol C Tables 4.2.6.8 and 6.1.1.4'
H H 0.0000 0.0000 'International Tables Vol C Tables 4.2.6.8 and 6.1.1.4'
N N 0.0061 0.0033 'International Tables Vol C Tables 4.2.6.8 and 6.1.1.4'
Fe Fe 0.3463 0.8444 'International Tables Vol C Tables 4.2.6.8 and 6.1.1.4'
Ni Ni 0.3393 1.1124 'International Tables Vol C Tables 4.2.6.8 and 6.1.1.4'
K K 0.2009 0.2494 'International Tables Vol C Tables 4.2.6.8 and 6.1.1.4'
O O 0.0106 0.0060 'International Tables Vol C Tables 4.2.6.8 and 6.1.1.4'

loop_
_geom_angle_atom_site_label_1
_geom_angle_atom_site_label_2
_geom_angle_atom_site_label_3
_geom_angle
_geom_angle_site_symmetry_1
_geom_angle_site_symmetry_3
N17 Ni1 N16 94.0(2) . .
N17 Ni1 N13 84.4(2) . .
N16 Ni1 N13 177.3(2) . .
N17 Ni1 N15 178.0(2) . .
N16 Ni1 N15 85.1(2) . .
N13 Ni1 N15 96.51(19) . .
N17 Ni1 N1 88.7(2) . .
N16 Ni1 N1 88.6(2) . .
N13 Ni1 N1 89.3(2) . .
N15 Ni1 N1 89.5(2) . .
N17 Ni1 N8 93.8(2) . 7_565
N16 Ni1 N8 92.9(2) . 7_565
N13 Ni1 N8 89.3(2) . 7_565
N15 Ni1 N8 88.0(2) . 7_565
N1 Ni1 N8 177.0(3) . 7_565
N27 Ni2 N26 93.6(2) . .
N27 Ni2 N25 178.0(2) . .
N26 Ni2 N25 84.7(2) . .
N27 Ni2 N7 88.0(2) . .
N26 Ni2 N7 89.7(2) . .
N25 Ni2 N7 90.9(2) . .
N27 Ni2 N23 84.9(2) . .
N26 Ni2 N23 177.3(2) . .
N25 Ni2 N23 96.8(2) . .
N7 Ni2 N23 88.0(2) . .
N27 Ni2 N2 94.8(2) . .
N26 Ni2 N2 91.8(2) . .
N25 Ni2 N2 86.3(2) . .
N7 Ni2 N2 176.7(2) . .
N23 Ni2 N2 90.5(2) . .
C1 Fe1 C5 89.4(3) . .
C1 Fe1 C4 87.9(3) . .
C5 Fe1 C4 94.1(3) . .
C1 Fe1 C6 91.0(3) . .
C5 Fe1 C6 90.5(3) . .
C4 Fe1 C6 175.2(3) . .
C1 Fe1 C2 177.4(3) . .
C5 Fe1 C2 90.9(3) . .
C4 Fe1 C2 89.5(3) . .
C6 Fe1 C2 91.6(3) . .
C1 Fe1 C3 86.3(2) . .
C5 Fe1 C3 173.4(3) . .
C4 Fe1 C3 90.7(3) . .
C6 Fe1 C3 84.6(3) . .
C2 Fe1 C3 93.7(3) . .
C9 Fe3 C7 88.1(3) . .
C9 Fe3 C10 92.9(3) . .
C7 Fe3 C10 89.8(3) . .
C9 Fe3 C8 90.2(3) . .
C7 Fe3 C8 178.1(3) . .
C10 Fe3 C8 89.4(3) . .
C9 Fe3 C12 177.2(3) . .
C7 Fe3 C12 89.9(3) . .
C10 Fe3 C12 89.1(3) . .
C8 Fe3 C12 91.8(3) . .
C9 Fe3 C11 88.9(3) . .
C7 Fe3 C11 87.0(2) . .
C10 Fe3 C11 176.2(3) . .
C8 Fe3 C11 93.8(3) . .
C12 Fe3 C11 88.9(3) . .
O2 K1 N6 134.1(3) . .
O2 K1 N3 88.5(2) . 8_655
N6 K1 N3 133.66(19) . 8_655
O2 K1 O1 127.6(3) . .
N6 K1 O1 66.47(17) . .
N3 K1 O1 72.88(16) 8_655 .
O2 K1 N29 135.9(3) . .
N6 K1 N29 74.12(18) . .
N3 K1 N29 86.55(16) 8_655 .
O1 K1 N29 92.35(17) . .
O2 K1 O3 44.8(4) . .
N6 K1 O3 105.0(4) . .
N3 K1 O3 94.0(4) 8_655 .
O1 K1 O3 87.2(4) . .
N29 K1 O3 179.1(4) . .
O2 K1 N5 66.2(2) . 8_665
N6 K1 N5 90.03(19) . 8_665
N3 K1 N5 130.11(19) 8_655 8_665
O1 K1 N5 156.22(18) . 8_665
N29 K1 N5 84.22(16) . 8_665
O3 K1 N5 95.9(4) . 8_665
O6 K2 O4 131.7(2) . .
O6 K2 N12 139.8(2) . .
O4 K2 N12 66.24(16) . .
O6 K2 N19 131.0(2) . 7_566
O4 K2 N19 88.92(16) . 7_566
N12 K2 N19 74.74(19) . 7_566
O6 K2 O5 58.6(3) . .
O4 K2 O5 78.1(3) . .
N12 K2 O5 103.6(4) . .
N19 K2 O5 166.2(3) 7_566 .
O6 K2 N10 69.66(18) . 8_655
O4 K2 N10 150.91(17) . 8_655
N12 K2 N10 84.83(16) . 8_655
N19 K2 N10 86.17(15) 7_566 8_655
O5 K2 N10 107.4(3) . 8_655
O6 K2 N11 81.79(19) . 8_665
O4 K2 N11 77.39(15) . 8_665
N12 K2 N11 137.10(17) . 8_665
N19 K2 N11 82.89(15) 7_566 8_665
O5 K2 N11 89.7(3) . 8_665
N10 K2 N11 130.15(17) 8_655 8_665
C1 N1 Ni1 167.4(6) . .
C2 N2 Ni2 167.1(6) . .
C3 N3 K1 149.0(5) . 8_665
C5 N5 K1 163.0(6) . 8_655
C6 N6 K1 152.3(6) . .
C7 N7 Ni2 171.6(6) . .
C8 N8 Ni1 170.2(6) . 7_566
C10 N10 K2 168.6(5) . 8_665
C11 N11 K2 137.2(5) . 8_655
C12 N12 K2 154.1(5) . .
C21 N13 C13 115.4(5) . .
C21 N13 Ni1 105.4(4) . .
C13 N13 Ni1 112.1(4) . .
C22 N14 C13 117.6(5) . .
C22 N14 C14 119.9(5) . .
C13 N14 C14 117.9(5) . .
C15 N15 C14 114.7(5) . .
C15 N15 Ni1 105.4(4) . .
C14 N15 Ni1 115.5(4) . .
C17 N16 C16 114.4(5) . .
C17 N16 Ni1 114.2(4) . .
C16 N16 Ni1 105.8(4) . .
C20 N17 C19 112.9(5) . .
C20 N17 Ni1 106.8(4) . .
C19 N17 Ni1 114.0(4) . .
C22 N18 C23 115.0(5) . .
C24 N19 C23 112.9(6) . .
C24 N19 K2 119.4(4) . 7_565
C23 N19 K2 120.5(4) . 7_565
C24 N20 C22 112.9(5) . .
C33 N23 C25 116.2(5) . .
C33 N23 Ni2 105.0(4) . .
C25 N23 Ni2 110.9(4) . .
C34 N24 C25 116.8(5) . .
C34 N24 C26 118.4(5) . .
C25 N24 C26 118.9(5) . .
C26 N25 C27 114.6(5) . .
C26 N25 Ni2 114.7(4) . .
C27 N25 Ni2 106.0(4) . .
C28 N26 C29 113.4(6) . .
C28 N26 Ni2 106.5(4) . .
C29 N26 Ni2 114.5(5) . .
C31 N27 C32 114.2(6) . .
C31 N27 Ni2 114.5(4) . .
C32 N27 Ni2 104.8(4) . .
C34 N28 C35 112.3(5) . .
C35 N29 C36 114.6(6) . .
C35 N29 K1 119.9(5) . .
C36 N29 K1 116.8(4) . .
C34 N30 C36 113.2(6) . .
N1 C1 Fe1 175.7(5) . .
N2 C2 Fe1 179.1(7) . .
N3 C3 Fe1 174.3(6) . .
N4 C4 Fe1 176.7(8) . .
N5 C5 Fe1 176.8(7) . .
N6 C6 Fe1 175.0(7) . .
N7 C7 Fe3 177.4(7) . .
N8 C8 Fe3 175.2(7) . .
N9 C9 Fe3 176.1(7) . .
N10 C10 Fe3 176.2(6) . .
N11 C11 Fe3 177.2(6) . .
N12 C12 Fe3 177.2(6) . .
N14 C13 N13 109.4(5) . .
N14 C14 N15 109.1(4) . .
N15 C15 C16 107.7(5) . .
N16 C16 C15 109.6(5) . .
N16 C17 C18 112.8(6) . .
C17 C18 C19 116.3(7) . .
N17 C19 C18 112.7(6) . .
N17 C20 C21 108.4(5) . .
N13 C21 C20 107.2(5) . .
N18 C22 N20 125.0(6) . .
N18 C22 N14 117.5(5) . .
N20 C22 N14 117.5(5) . .
N19 C23 N18 126.5(6) . .
N19 C23 N21 118.5(6) . .
N18 C23 N21 115.0(6) . .
N19 C24 N22 118.2(7) . .
N19 C24 N20 127.4(6) . .
N22 C24 N20 114.4(6) . .
N24 C25 N23 111.8(6) . .
N24 C26 N25 110.5(5) . .
N25 C27 C28 107.2(5) . .
N26 C28 C27 109.5(6) . .
N26 C29 C30 111.4(6) . .
C29 C30 C31 117.1(7) . .
N27 C31 C30 111.8(6) . .
N27 C32 C33 109.9(5) . .
N23 C33 C32 106.2(5) . .
N30 C34 N28 128.1(7) . .
N30 C34 N24 117.2(5) . .
N28 C34 N24 114.7(5) . .
N29 C35 N31 120.0(7) . .
N29 C35 N28 126.4(6) . .
N31 C35 N28 113.5(6) . .
N32 C36 N29 118.4(7) . .
N32 C36 N30 116.8(6) . .
N29 C36 N30 124.9(6) . .

loop_
_geom_bond_atom_site_label_1
_geom_bond_atom_site_label_2
_geom_bond_distance
_geom_bond_site_symmetry_2
Ni1 N17 2.067(5) .
Ni1 N16 2.085(5) .
Ni1 N13 2.092(5) .
Ni1 N15 2.092(5) .
Ni1 N1 2.093(6) .
Ni1 N8 2.116(6) 7_565
Ni2 N27 2.072(5) .
Ni2 N26 2.080(6) .
Ni2 N25 2.080(5) .
Ni2 N7 2.097(6) .
Ni2 N23 2.111(5) .
Ni2 N2 2.123(7) .
Fe1 C1 1.928(7) .
Fe1 C5 1.932(6) .
Fe1 C4 1.932(9) .
Fe1 C6 1.935(8) .
Fe1 C2 1.943(7) .
Fe1 C3 1.949(6) .
Fe3 C9 1.911(8) .
Fe3 C7 1.914(7) .
Fe3 C10 1.942(6) .
Fe3 C8 1.943(7) .
Fe3 C12 1.944(7) .
Fe3 C11 1.960(6) .
K1 O2 2.617(8) .
K1 N6 2.807(7) .
K1 N3 2.916(6) 8_655
K1 O1 2.926(6) .
K1 N29 2.972(6) .
K1 O3 2.981(19) .
K1 N5 3.140(6) 8_665
K2 O6 2.721(7) .
K2 O4 2.847(6) .
K2 N12 2.910(7) .
K2 N19 2.993(6) 7_566
K2 O5 2.99(4) .
K2 N10 3.050(6) 8_655
K2 N11 3.087(6) 8_665
N1 C1 1.150(9) .
N2 C2 1.142(9) .
N3 C3 1.149(7) .
N3 K1 2.916(6) 8_665
N4 C4 1.159(9) .
N5 C5 1.158(7) .
N5 K1 3.140(6) 8_655
N6 C6 1.167(9) .
N7 C7 1.148(8) .
N8 C8 1.149(8) .
N8 Ni1 2.116(6) 7_566
N9 C9 1.178(9) .
N10 C10 1.165(7) .
N10 K2 3.050(6) 8_665
N11 C11 1.145(7) .
N11 K2 3.087(6) 8_655
N12 C12 1.163(8) .
N13 C21 1.485(7) .
N13 C13 1.490(8) .
N14 C22 1.365(8) .
N14 C13 1.443(7) .
N14 C14 1.467(7) .
N15 C15 1.483(8) .
N15 C14 1.485(8) .
N16 C17 1.481(9) .
N16 C16 1.492(9) .
N17 C20 1.478(8) .
N17 C19 1.491(9) .
N18 C22 1.326(8) .
N18 C23 1.342(8) .
N19 C24 1.327(8) .
N19 C23 1.335(8) .
N19 K2 2.993(6) 7_565
N20 C24 1.355(9) .
N20 C22 1.360(8) .
N21 C23 1.355(7) .
N22 C24 1.335(8) .
N23 C33 1.470(8) .
N23 C25 1.470(8) .
N24 C34 1.407(9) .
N24 C25 1.436(8) .
N24 C26 1.445(7) .
N25 C26 1.477(8) .
N25 C27 1.489(8) .
N26 C28 1.468(9) .
N26 C29 1.498(9) .
N27 C31 1.466(9) .
N27 C32 1.484(9) .
N28 C34 1.327(8) .
N28 C35 1.366(9) .
N29 C35 1.309(9) .
N29 C36 1.343(8) .
N30 C34 1.320(8) .
N30 C36 1.365(9) .
N31 C35 1.340(8) .
N32 C36 1.325(8) .
C15 C16 1.517(10) .
C17 C18 1.514(10) .
C18 C19 1.538(10) .
C20 C21 1.516(9) .
C27 C28 1.522(10) .
C29 C30 1.505(10) .
C30 C31 1.517(11) .
C32 C33 1.518(10) .
